data_1548119
loop_
_publ_author_name
'Wei, Yunlong'
'Wang, Chao'
'Cheng, Zhongbin'
'Tian, Xiangge'
'Jia, Jingming'
'Cui, Yonglei'
'Feng, Lei'
'Sun, Chengpeng'
'Zhang, Baojing'
'Ma, Xiaochi'

_publ_section_title
;
 Heterodimeric Diterpenoids Isolated from Euphorbia ebracteolata Roots and
 Their Inhibitory Effects on \a-Glucosidase.
;
_journal_issue 12
_journal_name_full 'Journal of natural products'
_journal_page_first 3218
_journal_page_last 3223
_journal_paper_doi 10.1021/acs.jnatprod.7b00595
_journal_volume 80
_journal_year 2017
_chemical_absolute_configuration ad
_chemical_formula_moiety 'C39 H52 O6, H2 O'
_chemical_formula_sum 'C39 H54 O7'
_chemical_formula_weight 634.82
_space_group_crystal_system monoclinic
_space_group_IT_number 5
_space_group_name_Hall 'I 2y'
_space_group_name_H-M_alt 'I 1 2 1'
_symmetry_space_group_name_Hall 'I 2y'
_symmetry_space_group_name_H-M 'I 1 2 1'
_atom_sites_solution_hydrogens mixed
_atom_sites_solution_primary direct
_audit_creation_date 2017-04-22
_audit_creation_method
;
Olex2 1.2
(compiled 2017.03.28 svn.r3405 for OlexSys, GUI svn.r5335)
;
_cell_angle_alpha 90
_cell_angle_beta 91.6998(9)
_cell_angle_gamma 90
_cell_formula_units_Z 4
_cell_length_a 18.06063(19)
_cell_length_b 9.22305(12)
_cell_length_c 20.6152(2)
_cell_measurement_reflns_used 13789
_cell_measurement_temperature 100.00(10)
_cell_measurement_theta_max 73.4450
_cell_measurement_theta_min 4.2710
_cell_volume 3432.45(7)
_computing_cell_refinement 'CrysAlisPro 1.171.38.43f (Rigaku OD, 2015)'
_computing_data_collection 'CrysAlisPro 1.171.38.43f (Rigaku OD, 2015)'
_computing_data_reduction 'CrysAlisPro 1.171.38.43f (Rigaku OD, 2015)'
_computing_molecular_graphics 'Olex2 (Dolomanov et al., 2009)'
_computing_publication_material 'Olex2 (Dolomanov et al., 2009)'
_computing_structure_refinement 'ShelXL (Sheldrick, 2015)'
_computing_structure_solution 'ShelXT (Sheldrick, 2015)'
_diffrn_ambient_environment N~2~
_diffrn_ambient_temperature 100.00(10)
_diffrn_detector 'CCD plate'
_diffrn_detector_area_resol_mean 5.2684
_diffrn_detector_type AtlasS2
_diffrn_measured_fraction_theta_full 0.997
_diffrn_measured_fraction_theta_max 0.976
_diffrn_measurement_details
;
List of Runs (angles in degrees, time in seconds):

  # Type    Start    End  Width  t~exp~   \w     \q     \k     \f   Frames
--------------------------------------------------------------------------
  1  \w   -113.00 -13.00   1.00    1.00    --  -40.98 -57.00  60.00  100
  2  \w   -115.00 -17.00   1.00    1.00    --  -40.98 -37.00-180.00   98
  3  \w    -82.00  39.00   1.00    1.00    --  -40.98  19.00   0.00  121
  4  \w     13.00 113.00   1.00    1.00    --   40.98  57.00  30.00  100
  5  \w     13.00 113.00   1.00    1.00    --   40.98  57.00  90.00  100
  6  \w      8.00 117.00   1.00    1.00    --   40.98  77.00-120.00  109
  7  \w     17.00 115.00   1.00    1.00    --   40.98  37.00   0.00   98
  8  \w     17.00 108.00   1.00    1.00    --   40.98  37.00  60.00   91
  9  \w     36.00  62.00   1.00    1.00    --   40.98  37.00 120.00   26
 10  \w     44.00  97.00   1.00    1.00    --   40.98-125.00 -90.00   53
 11  \w     24.00 103.00   1.00    4.00    --  106.95 -94.00-180.00   79
 12  \w     35.00  93.00   1.00    4.00    --  106.95 -61.00 -60.00   58
 13  \w     74.00 101.00   1.00    4.00    --  106.95  77.00  30.00   27
 14  \w     83.00 110.00   1.00    4.00    --  106.95  45.00  90.00   27
 15  \w     75.00 101.00   1.00    4.00    --  106.95  77.00  60.00   26
 16  \w    113.00 169.00   1.00    4.00    --  106.95  77.00 -30.00   56
 17  \w     78.00 104.00   1.00    4.00    --  106.95  61.00 -60.00   26
 18  \w     78.00 109.00   1.00    4.00    --  106.95  61.00  30.00   31
 19  \w     79.00 106.00   1.00    4.00    --  106.95  61.00   0.00   27
 20  \w     73.00 178.00   1.00    4.00    --  106.95  15.00 120.00  105
 21  \w     94.00 177.00   1.00    4.00    --  106.95 125.00-180.00   83
 22  \w     78.00 112.00   1.00    4.00    --  106.95  61.00  60.00   34
 23  \w     74.00 101.00   1.00    4.00    --  106.95  77.00 -60.00   27
 24  \w    118.00 177.00   1.00    4.00    --  106.95  77.00   0.00   59
 25  \w     81.00 108.00   1.00    4.00    --  106.95  45.00  60.00   27
 26  \w     83.00 108.00   1.00    4.00    --  106.95  30.00 -30.00   25
 27  \w     81.00 143.00   1.00    4.00    --  106.95  45.00 -30.00   62
 28  \w     82.00 107.00   1.00    4.00    --  106.95  45.00  30.00   25
 29  \w     78.00 104.00   1.00    4.00    --  106.95  61.00  90.00   26
 30  \w     81.00 108.00   1.00    4.00    --  106.95  45.00   0.00   27
 31  \w     78.00  90.00   1.00    4.00    --  106.95  61.00 -30.00   12
;
_diffrn_measurement_device 'four-circle diffractometer'
_diffrn_measurement_device_type 'SuperNova, Dual, Cu at zero, AtlasS2'
_diffrn_measurement_method '\w scans'
_diffrn_orient_matrix_type 'CrysAlisPro convention (1999,Acta A55,543-557)'
_diffrn_orient_matrix_UB_11 0.0186387000
_diffrn_orient_matrix_UB_12 0.0418070000
_diffrn_orient_matrix_UB_13 0.0709789000
_diffrn_orient_matrix_UB_21 0.0824969000
_diffrn_orient_matrix_UB_22 0.0130426000
_diffrn_orient_matrix_UB_23 -0.0161243000
_diffrn_orient_matrix_UB_31 -0.0115024000
_diffrn_orient_matrix_UB_32 0.1611520000
_diffrn_orient_matrix_UB_33 -0.0170765000
_diffrn_radiation_monochromator mirror
_diffrn_radiation_probe x-ray
_diffrn_radiation_type CuK\a
_diffrn_radiation_wavelength 1.54184
_diffrn_reflns_av_R_equivalents 0.0235
_diffrn_reflns_av_unetI/netI 0.0236
_diffrn_reflns_Laue_measured_fraction_full 0.997
_diffrn_reflns_Laue_measured_fraction_max 0.976
_diffrn_reflns_limit_h_max 21
_diffrn_reflns_limit_h_min -22
_diffrn_reflns_limit_k_max 10
_diffrn_reflns_limit_k_min -10
_diffrn_reflns_limit_l_max 23
_diffrn_reflns_limit_l_min -25
_diffrn_reflns_number 17055
_diffrn_reflns_point_group_measured_fraction_full 0.924
_diffrn_reflns_point_group_measured_fraction_max 0.890
_diffrn_reflns_theta_full 67.684
_diffrn_reflns_theta_max 73.628
_diffrn_reflns_theta_min 4.291
_diffrn_source 'micro-focus sealed X-ray tube'
_diffrn_source_type 'SuperNova (Cu) X-ray Source'
_exptl_absorpt_coefficient_mu 0.661
_exptl_absorpt_correction_T_max 1.00000
_exptl_absorpt_correction_T_min 0.77896
_exptl_absorpt_correction_type multi-scan
_exptl_absorpt_process_details
;
CrysAlisPro 1.171.38.43f (Rigaku Oxford Diffraction, 2015)
Empirical absorption correction using spherical harmonics,
 implemented in SCALE3 ABSPACK scaling algorithm.
;
_exptl_crystal_colour colorless
_exptl_crystal_density_diffrn 1.228
_exptl_crystal_description block
_exptl_crystal_F_000 1376
_exptl_crystal_size_max 0.21
_exptl_crystal_size_mid 0.15
_exptl_crystal_size_min 0.14
_refine_diff_density_max 0.155
_refine_diff_density_min -0.175
_refine_diff_density_rms 0.034
_refine_ls_abs_structure_details
;
 Flack x determined using 2478 quotients [(I+)-(I-)]/[(I+)+(I-)]
 (Parsons, Flack and Wagner, Acta Cryst. B69 (2013) 249-259).
;
_refine_ls_abs_structure_Flack 0.00(5)
_refine_ls_extinction_method none
_refine_ls_goodness_of_fit_ref 1.043
_refine_ls_hydrogen_treatment mixed
_refine_ls_matrix_type full
_refine_ls_number_parameters 443
_refine_ls_number_reflns 6184
_refine_ls_number_restraints 1
_refine_ls_restrained_S_all 1.043
_refine_ls_R_factor_all 0.0288
_refine_ls_R_factor_gt 0.0282
_refine_ls_shift/su_max 0.000
_refine_ls_shift/su_mean 0.000
_refine_ls_structure_factor_coef Fsqd
_refine_ls_weighting_details 'w=1/[\s^2^(Fo^2^)+(0.0419P)^2^+1.0356P] where P=(Fo^2^+2Fc^2^)/3'
_refine_ls_weighting_scheme calc
_refine_ls_wR_factor_gt 0.0730
_refine_ls_wR_factor_ref 0.0735
_reflns_Friedel_coverage 0.711
_reflns_Friedel_fraction_full 0.840
_reflns_Friedel_fraction_max 0.791
_reflns_number_gt 6084
_reflns_number_total 6184
_reflns_threshold_expression 'I > 2\s(I)'
_cod_data_source_file np7b00595_si_003.cif
_cod_data_source_block exp_413
_cod_depositor_comments 'Adding full bibliography for 1548119.cif.'
_cod_original_cell_volume 3432.44(7)
_cod_database_code 1548119
_shelx_shelxl_version_number 2016/6
_shelx_space_group_comment
;
The symmetry employed for this shelxl refinement is uniquely defined
by the following loop, which should always be used as a source of
symmetry information in preference to the above space-group names.
They are only intended as comments.
;
_shelx_estimated_absorpt_t_max 0.913
_shelx_estimated_absorpt_t_min 0.874
_reflns_odcompleteness_completeness 99.82
_reflns_odcompleteness_iscentric 1
_reflns_odcompleteness_theta 66.97
_olex2_refinement_description
;
1. Fixed Uiso
 At 1.2 times of:
  All C(H) groups, All C(H,H) groups
 At 1.5 times of:
  All C(H,H,H) groups, All O(H) groups
2.a Ternary CH refined with riding coordinates:
 C5(H5), C14(H14), C8'(H8'), C9(H9), C11(H11)
2.b Secondary CH2 refined with riding coordinates:
 C7(H7A,H7B), C6(H6A,H6B), C3(H3A,H3B), C1(H1A,H1B), C14'(H14A,H14B),
 C11'(H11A,H11B), C2(H2A,H2B), C7'(H7'A,H7'B), C6'(H6'A,H6'B), C12'(H12A,H12B)
2.c Aromatic/amide H refined with riding coordinates:
 C1'(H1'), C15'(H15')
2.d Idealised Me refined as rotating group:
 C010(H01A,H01B,H01C), C18'(H18A,H18B,H18C), C17(H17A,H17B,H17C), C015(H01D,
 H01E,H01F), C016(H01G,H01H,H01I), C018(H01J,H01K,H01L), C17'(H17D,H17E,H17F)
2.e Idealised tetrahedral OH refined as rotating group:
 O3(H3)
;
_olex2_date_sample_data_collection 2017-04-22
_olex2_submission_special_instructions 'No special instructions were received'
_oxdiff_exptl_absorpt_empirical_details
;
Empirical correction (ABSPACK) includes:
- Absorption correction using spherical harmonics
- Frame scaling
;
_oxdiff_exptl_absorpt_empirical_full_max 1.330
_oxdiff_exptl_absorpt_empirical_full_min 0.591

loop_
_space_group_symop_operation_xyz
'x, y, z'
'-x, y, -z'
'x+1/2, y+1/2, z+1/2'
'-x+1/2, y+1/2, -z+1/2'

loop_
_atom_site_label
_atom_site_type_symbol
_atom_site_fract_x
_atom_site_fract_y
_atom_site_fract_z
_atom_site_U_iso_or_equiv
_atom_site_adp_type
_atom_site_occupancy
_atom_site_site_symmetry_order
_atom_site_calc_flag
_atom_site_refinement_flags_posn
O5 O 0.68839(6) 0.55906(14) 0.64043(6) 0.0172(2) Uani 1 1 d .
O4 O 0.59871(6) 0.72297(13) 0.67312(6) 0.0174(2) Uani 1 1 d .
O2 O 0.56166(6) 0.90759(14) 0.56561(6) 0.0176(2) Uani 1 1 d .
O3 O 0.45494(7) 0.80346(15) 0.64588(6) 0.0230(3) Uani 1 1 d .
H3 H 0.493842 0.842615 0.636167 0.035 Uiso 1 1 calc GR
O1 O 0.71220(7) 0.89217(14) 0.68792(6) 0.0208(3) Uani 1 1 d .
O6 O 0.69599(7) 0.33880(15) 0.59473(6) 0.0255(3) Uani 1 1 d .
O1W O 0.74190(8) 0.70004(17) 0.78798(7) 0.0292(3) Uani 1 1 d .
C13 C 0.61794(8) 0.6694(2) 0.55831(8) 0.0163(3) Uani 1 1 d .
C7 C 0.62162(9) 1.0510(2) 0.48274(8) 0.0189(3) Uani 1 1 d .
H7A H 0.614886 1.142974 0.504621 0.023 Uiso 1 1 calc R
H7B H 0.577634 1.032595 0.455858 0.023 Uiso 1 1 calc R
C12 C 0.65102(9) 0.6954(2) 0.62542(8) 0.0167(3) Uani 1 1 d .
C3' C 0.46960(9) 0.6679(2) 0.67006(8) 0.0195(3) Uani 1 1 d .
C2' C 0.54229(9) 0.6207(2) 0.68152(8) 0.0182(3) Uani 1 1 d .
C5 C 0.76016(9) 1.0708(2) 0.48127(8) 0.0170(3) Uani 1 1 d .
H5 H 0.752187 1.151999 0.510924 0.020 Uiso 1 1 calc R
C8 C 0.63006(9) 0.93283(19) 0.53254(8) 0.0162(3) Uani 1 1 d .
C14 C 0.58901(9) 0.79524(19) 0.52282(8) 0.0166(3) Uani 1 1 d .
H14 H 0.562822 0.779139 0.481123 0.020 Uiso 1 1 calc R
C10 C 0.76942(9) 0.93519(19) 0.52630(8) 0.0158(3) Uani 1 1 d .
C1' C 0.55604(9) 0.4845(2) 0.70698(8) 0.0187(3) Uani 1 1 d .
H1' H 0.604631 0.456444 0.716420 0.022 Uiso 1 1 calc R
C16 C 0.67294(9) 0.4615(2) 0.59262(8) 0.0186(4) Uani 1 1 d .
C8' C 0.45008(10) 0.1682(2) 0.77537(8) 0.0221(4) Uani 1 1 d .
H8' H 0.441486 0.227755 0.813799 0.027 Uiso 1 1 calc R
C9 C 0.70175(9) 0.93491(18) 0.57312(8) 0.0149(3) Uani 1 1 d .
H9 H 0.703018 1.029037 0.595183 0.018 Uiso 1 1 calc R
C11 C 0.70976(9) 0.81874(19) 0.62765(8) 0.0156(3) Uani 1 1 d .
H11 H 0.758202 0.772702 0.622915 0.019 Uiso 1 1 calc R
C4' C 0.41075(9) 0.5769(2) 0.68450(8) 0.0210(4) Uani 1 1 d .
C15 C 0.62798(9) 0.5328(2) 0.54013(8) 0.0182(4) Uani 1 1 d .
C10' C 0.49836(9) 0.3883(2) 0.71880(7) 0.0189(3) Uani 1 1 d .
C6 C 0.68867(9) 1.0615(2) 0.43957(8) 0.0193(3) Uani 1 1 d .
H6A H 0.684153 1.146787 0.412218 0.023 Uiso 1 1 calc R
H6B H 0.690455 0.976928 0.411674 0.023 Uiso 1 1 calc R
C3 C 0.89833(10) 1.1178(2) 0.48646(9) 0.0219(4) Uani 1 1 d .
H3A H 0.941499 1.132281 0.460331 0.026 Uiso 1 1 calc R
H3B H 0.895195 1.199360 0.515967 0.026 Uiso 1 1 calc R
C4 C 0.82880(10) 1.1160(2) 0.44165(8) 0.0218(4) Uani 1 1 d .
C1 C 0.84148(9) 0.9526(2) 0.56724(8) 0.0198(4) Uani 1 1 d .
H1A H 0.836033 1.033127 0.596970 0.024 Uiso 1 1 calc R
H1B H 0.849726 0.865577 0.592881 0.024 Uiso 1 1 calc R
C14' C 0.46549(10) 0.0141(2) 0.79915(9) 0.0248(4) Uani 1 1 d .
H14A H 0.473178 -0.047785 0.761891 0.030 Uiso 1 1 calc R
H14B H 0.422236 -0.021563 0.820942 0.030 Uiso 1 1 calc R
C11' C 0.58234(10) 0.2330(2) 0.79098(9) 0.0241(4) Uani 1 1 d .
H11A H 0.625972 0.272347 0.771020 0.029 Uiso 1 1 calc R
H11B H 0.570482 0.295125 0.827193 0.029 Uiso 1 1 calc R
C9' C 0.51706(10) 0.2346(2) 0.74094(8) 0.0202(4) Uani 1 1 d .
C5' C 0.42506(10) 0.4349(2) 0.70698(8) 0.0209(4) Uani 1 1 d .
C2 C 0.90875(9) 0.9793(2) 0.52595(9) 0.0222(4) Uani 1 1 d .
H2A H 0.952776 0.987741 0.553801 0.027 Uiso 1 1 calc R
H2B H 0.915478 0.897906 0.496942 0.027 Uiso 1 1 calc R
C7' C 0.38046(10) 0.1779(2) 0.73198(9) 0.0268(4) Uani 1 1 d .
H7'A H 0.339898 0.129167 0.752772 0.032 Uiso 1 1 calc R
H7'B H 0.388922 0.129333 0.691120 0.032 Uiso 1 1 calc R
C6' C 0.35971(9) 0.3359(2) 0.71913(9) 0.0249(4) Uani 1 1 d .
H6'A H 0.325937 0.339870 0.681698 0.030 Uiso 1 1 calc R
H6'B H 0.333514 0.372569 0.756108 0.030 Uiso 1 1 calc R
C010 C 0.77121(9) 0.7898(2) 0.48930(8) 0.0200(4) Uani 1 1 d .
H01A H 0.727493 0.781244 0.461933 0.030 Uiso 1 1 calc GR
H01B H 0.772970 0.711199 0.519814 0.030 Uiso 1 1 calc GR
H01C H 0.814280 0.786673 0.463147 0.030 Uiso 1 1 calc GR
C18' C 0.33248(10) 0.6336(2) 0.67607(10) 0.0275(4) Uani 1 1 d .
H18A H 0.333758 0.736003 0.667797 0.041 Uiso 1 1 calc GR
H18B H 0.305897 0.615635 0.714901 0.041 Uiso 1 1 calc GR
H18C H 0.308113 0.585207 0.640167 0.041 Uiso 1 1 calc GR
C12' C 0.59982(11) 0.0803(2) 0.81643(10) 0.0276(4) Uani 1 1 d .
H12A H 0.639394 0.086924 0.849148 0.033 Uiso 1 1 calc R
H12B H 0.617808 0.022178 0.780980 0.033 Uiso 1 1 calc R
C13' C 0.53349(11) 0.0019(2) 0.84598(9) 0.0278(4) Uani 1 1 d .
C17 C 0.60521(12) 0.4551(2) 0.47909(9) 0.0265(4) Uani 1 1 d .
H17A H 0.571651 0.378113 0.489104 0.040 Uiso 1 1 calc GR
H17B H 0.648231 0.415440 0.459366 0.040 Uiso 1 1 calc GR
H17C H 0.581134 0.521851 0.449621 0.040 Uiso 1 1 calc GR
C015 C 0.53903(11) 0.1483(2) 0.68000(9) 0.0248(4) Uani 1 1 d .
H01D H 0.551855 0.050868 0.692228 0.037 Uiso 1 1 calc GR
H01E H 0.580779 0.194018 0.660737 0.037 Uiso 1 1 calc GR
H01F H 0.498072 0.146609 0.649238 0.037 Uiso 1 1 calc GR
C016 C 0.81766(11) 1.2718(2) 0.41698(10) 0.0308(5) Uani 1 1 d .
H01G H 0.779308 1.273148 0.383732 0.046 Uiso 1 1 calc GR
H01H H 0.863004 1.306722 0.399524 0.046 Uiso 1 1 calc GR
H01I H 0.803693 1.332912 0.452277 0.046 Uiso 1 1 calc GR
C15' C 0.55646(12) -0.1539(3) 0.85710(10) 0.0346(5) Uani 1 1 d .
H15' H 0.599672 -0.167563 0.882025 0.041 Uiso 1 1 calc R
C018 C 0.84216(11) 1.0199(3) 0.38188(9) 0.0314(5) Uani 1 1 d .
H01J H 0.857990 0.925310 0.395929 0.047 Uiso 1 1 calc GR
H01K H 0.879776 1.062956 0.356166 0.047 Uiso 1 1 calc GR
H01L H 0.797040 1.011591 0.356346 0.047 Uiso 1 1 calc GR
C16' C 0.52355(13) -0.2722(3) 0.83628(10) 0.0334(5) Uani 1 1 d .
C17' C 0.51610(14) 0.0691(3) 0.91228(9) 0.0393(5) Uani 1 1 d .
H17D H 0.506178 0.170768 0.906932 0.059 Uiso 1 1 calc GR
H17E H 0.557801 0.056288 0.941679 0.059 Uiso 1 1 calc GR
H17F H 0.473488 0.022254 0.929505 0.059 Uiso 1 1 calc GR
H16A H 0.4821(14) -0.268(3) 0.8113(12) 0.032(6) Uiso 1 1 d .
H16B H 0.5431(14) -0.369(3) 0.8448(12) 0.032(6) Uiso 1 1 d .
H1 H 0.7154(15) 0.825(3) 0.7165(14) 0.045(8) Uiso 1 1 d .
H1WA H 0.7551(19) 0.740(4) 0.8248(19) 0.069(10) Uiso 1 1 d .
H1WB H 0.7568(19) 0.607(5) 0.7918(17) 0.069(11) Uiso 1 1 d .

loop_
_atom_site_aniso_label
_atom_site_aniso_U_11
_atom_site_aniso_U_22
_atom_site_aniso_U_33
_atom_site_aniso_U_23
_atom_site_aniso_U_13
_atom_site_aniso_U_12
O5 0.0191(6) 0.0139(6) 0.0185(5) 0.0020(4) -0.0014(4) 0.0003(5)
O4 0.0171(6) 0.0171(7) 0.0182(5) -0.0011(4) 0.0026(4) -0.0027(4)
O2 0.0147(5) 0.0151(6) 0.0231(6) -0.0001(5) 0.0012(4) 0.0002(4)
O3 0.0183(6) 0.0239(7) 0.0270(6) 0.0036(5) 0.0022(5) 0.0002(5)
O1 0.0282(6) 0.0181(7) 0.0157(5) 0.0012(5) -0.0040(5) -0.0045(5)
O6 0.0354(7) 0.0172(7) 0.0238(6) 0.0007(5) -0.0016(5) 0.0049(5)
O1W 0.0422(8) 0.0235(8) 0.0215(6) -0.0003(5) -0.0077(6) 0.0034(6)
C13 0.0140(7) 0.0176(9) 0.0173(7) 0.0022(6) 0.0007(6) -0.0031(6)
C7 0.0168(8) 0.0163(9) 0.0233(8) 0.0040(7) -0.0036(6) 0.0002(6)
C12 0.0159(7) 0.0159(9) 0.0183(7) 0.0019(6) 0.0005(6) 0.0007(6)
C3' 0.0209(8) 0.0222(10) 0.0152(7) -0.0009(7) -0.0001(6) -0.0006(7)
C2' 0.0183(8) 0.0203(9) 0.0161(7) -0.0022(6) 0.0013(6) -0.0044(7)
C5 0.0172(8) 0.0166(9) 0.0171(8) 0.0009(6) -0.0012(6) -0.0019(6)
C8 0.0133(7) 0.0164(9) 0.0188(7) 0.0023(6) 0.0010(6) 0.0004(6)
C14 0.0163(7) 0.0166(9) 0.0168(8) 0.0004(6) -0.0006(6) -0.0007(6)
C10 0.0142(7) 0.0171(9) 0.0159(7) 0.0000(6) -0.0006(6) -0.0009(6)
C1' 0.0180(8) 0.0221(10) 0.0161(7) -0.0004(6) 0.0007(6) -0.0021(7)
C16 0.0218(8) 0.0161(10) 0.0182(8) 0.0015(6) 0.0030(6) -0.0007(7)
C8' 0.0235(8) 0.0248(10) 0.0181(8) -0.0006(7) 0.0006(6) -0.0093(7)
C9 0.0158(7) 0.0119(8) 0.0168(7) 0.0001(6) -0.0011(6) -0.0005(6)
C11 0.0146(7) 0.0154(9) 0.0169(7) 0.0016(6) -0.0015(6) -0.0014(6)
C4' 0.0185(8) 0.0277(10) 0.0168(8) -0.0020(7) -0.0005(6) -0.0029(7)
C15 0.0205(8) 0.0163(10) 0.0176(8) 0.0010(6) -0.0003(6) -0.0010(6)
C10' 0.0202(8) 0.0230(10) 0.0136(7) -0.0027(6) -0.0001(6) -0.0053(7)
C6 0.0206(8) 0.0196(9) 0.0176(8) 0.0042(7) -0.0027(6) -0.0017(7)
C3 0.0167(8) 0.0248(10) 0.0242(8) 0.0023(7) 0.0009(6) -0.0039(7)
C4 0.0201(8) 0.0263(10) 0.0189(8) 0.0040(7) 0.0003(6) -0.0037(7)
C1 0.0164(8) 0.0232(10) 0.0196(8) 0.0029(7) -0.0022(6) -0.0018(6)
C14' 0.0264(9) 0.0272(11) 0.0207(8) 0.0036(7) 0.0005(7) -0.0112(8)
C11' 0.0219(9) 0.0249(10) 0.0253(9) 0.0030(7) -0.0020(7) -0.0073(7)
C9' 0.0216(8) 0.0221(10) 0.0168(7) -0.0001(7) -0.0001(6) -0.0066(7)
C5' 0.0204(8) 0.0270(10) 0.0151(7) -0.0021(7) -0.0001(6) -0.0057(7)
C2 0.0151(7) 0.0269(11) 0.0244(8) 0.0031(7) -0.0015(6) -0.0006(7)
C7' 0.0223(9) 0.0312(11) 0.0266(9) 0.0019(8) -0.0020(7) -0.0111(8)
C6' 0.0191(8) 0.0311(11) 0.0244(8) -0.0008(7) -0.0006(6) -0.0074(8)
C010 0.0194(8) 0.0193(9) 0.0212(8) -0.0013(7) 0.0015(6) 0.0008(7)
C18' 0.0193(8) 0.0328(11) 0.0303(9) 0.0026(8) 0.0004(7) -0.0006(7)
C12' 0.0269(9) 0.0267(11) 0.0289(9) 0.0074(8) -0.0053(7) -0.0061(8)
C13' 0.0348(10) 0.0285(11) 0.0200(8) 0.0049(7) -0.0024(7) -0.0106(8)
C17 0.0397(11) 0.0174(10) 0.0218(8) -0.0021(7) -0.0065(8) 0.0013(8)
C015 0.0310(9) 0.0223(11) 0.0214(8) -0.0003(7) 0.0038(7) -0.0035(7)
C016 0.0241(9) 0.0330(12) 0.0354(10) 0.0144(9) -0.0006(8) -0.0054(8)
C15' 0.0380(11) 0.0373(13) 0.0281(10) 0.0126(9) -0.0046(8) -0.0081(9)
C018 0.0290(10) 0.0444(14) 0.0209(9) -0.0013(8) 0.0052(7) -0.0071(9)
C16' 0.0393(12) 0.0331(13) 0.0279(10) 0.0073(8) 0.0025(9) -0.0023(9)
C17' 0.0529(13) 0.0464(14) 0.0185(9) 0.0027(9) -0.0024(8) -0.0118(11)

loop_
_atom_type_symbol
_atom_type_description
_atom_type_scat_dispersion_real
_atom_type_scat_dispersion_imag
_atom_type_scat_source
C C 0.0181 0.0091 'International Tables Vol C Tables 4.2.6.8 and 6.1.1.4'
H H 0.0000 0.0000 'International Tables Vol C Tables 4.2.6.8 and 6.1.1.4'
O O 0.0492 0.0322 'International Tables Vol C Tables 4.2.6.8 and 6.1.1.4'

loop_
_geom_angle_atom_site_label_1
_geom_angle_atom_site_label_2
_geom_angle_atom_site_label_3
_geom_angle
C16 O5 C12 109.53(12)
C2' O4 C12 118.02(13)
C8 O2 C14 61.29(11)
C3' O3 H3 109.5
C11 O1 H1 105(2)
H1WA O1W H1WB 105(3)
C14 C13 C12 117.34(15)
C15 C13 C12 110.81(15)
C15 C13 C14 131.46(15)
H7A C7 H7B 107.9
C8 C7 H7A 109.2
C8 C7 H7B 109.2
C8 C7 C6 112.22(14)
C6 C7 H7A 109.2
C6 C7 H7B 109.2
O5 C12 C13 103.07(14)
O5 C12 C11 108.30(12)
O4 C12 O5 108.92(13)
O4 C12 C13 114.43(13)
O4 C12 C11 108.58(14)
C13 C12 C11 113.21(14)
O3 C3' C2' 121.14(16)
O3 C3' C4' 119.17(15)
C4' C3' C2' 119.69(17)
C3' C2' O4 116.87(16)
C1' C2' O4 122.36(15)
C1' C2' C3' 120.36(16)
C10 C5 H5 104.8
C6 C5 H5 104.8
C6 C5 C10 111.20(14)
C6 C5 C4 112.98(14)
C4 C5 H5 104.8
C4 C5 C10 116.84(14)
O2 C8 C7 111.59(13)
O2 C8 C14 59.67(10)
O2 C8 C9 117.88(13)
C7 C8 C9 115.74(14)
C14 C8 C7 119.29(14)
C14 C8 C9 120.01(14)
O2 C14 C13 112.61(13)
O2 C14 C8 59.04(10)
O2 C14 H14 118.4
C13 C14 C8 116.29(13)
C13 C14 H14 118.4
C8 C14 H14 118.4
C5 C10 C9 107.04(13)
C1 C10 C5 108.43(13)
C1 C10 C9 108.80(12)
C1 C10 C010 109.38(14)
C010 C10 C5 113.89(13)
C010 C10 C9 109.18(14)
C2' C1' H1' 119.4
C2' C1' C10' 121.21(16)
C10' C1' H1' 119.4
O5 C16 C15 109.33(15)
O6 C16 O5 122.18(16)
O6 C16 C15 128.46(17)
C14' C8' H8' 107.1
C14' C8' C9' 112.21(16)
C9' C8' H8' 107.1
C7' C8' H8' 107.1
C7' C8' C14' 112.47(16)
C7' C8' C9' 110.51(14)
C8 C9 C10 108.99(12)
C8 C9 H9 105.9
C8 C9 C11 116.61(13)
C10 C9 H9 105.9
C11 C9 C10 112.67(13)
C11 C9 H9 105.9
O1 C11 C12 112.31(13)
O1 C11 C9 107.73(13)
O1 C11 H11 106.9
C12 C11 C9 115.69(13)
C12 C11 H11 106.9
C9 C11 H11 106.9
C3' C4' C5' 119.73(16)
C3' C4' C18' 118.91(17)
C5' C4' C18' 121.35(16)
C13 C15 C16 106.89(14)
C13 C15 C17 130.97(16)
C16 C15 C17 122.07(16)
C1' C10' C9' 118.96(16)
C1' C10' C5' 118.62(17)
C5' C10' C9' 122.36(16)
C7 C6 C5 110.25(14)
C7 C6 H6A 109.6
C7 C6 H6B 109.6
C5 C6 H6A 109.6
C5 C6 H6B 109.6
H6A C6 H6B 108.1
H3A C3 H3B 107.7
C4 C3 H3A 108.9
C4 C3 H3B 108.9
C2 C3 H3A 108.9
C2 C3 H3B 108.9
C2 C3 C4 113.45(15)
C3 C4 C5 109.62(14)
C3 C4 C018 110.00(16)
C016 C4 C5 108.95(15)
C016 C4 C3 106.59(15)
C016 C4 C018 107.17(16)
C018 C4 C5 114.20(15)
C10 C1 H1A 109.1
C10 C1 H1B 109.1
H1A C1 H1B 107.8
C2 C1 C10 112.71(13)
C2 C1 H1A 109.1
C2 C1 H1B 109.1
C8' C14' H14A 108.8
C8' C14' H14B 108.8
C8' C14' C13' 113.74(16)
H14A C14' H14B 107.7
C13' C14' H14A 108.8
C13' C14' H14B 108.8
H11A C11' H11B 107.8
C9' C11' H11A 109.1
C9' C11' H11B 109.1
C12' C11' H11A 109.1
C12' C11' H11B 109.1
C12' C11' C9' 112.50(15)
C8' C9' C015 113.07(15)
C10' C9' C8' 109.63(15)
C10' C9' C11' 111.51(15)
C10' C9' C015 107.14(14)
C11' C9' C8' 106.38(14)
C11' C9' C015 109.18(15)
C4' C5' C6' 118.47(16)
C10' C5' C4' 120.21(16)
C10' C5' C6' 121.32(17)
C3 C2 C1 110.27(15)
C3 C2 H2A 109.6
C3 C2 H2B 109.6
C1 C2 H2A 109.6
C1 C2 H2B 109.6
H2A C2 H2B 108.1
C8' C7' H7'A 109.5
C8' C7' H7'B 109.5
C8' C7' C6' 110.60(16)
H7'A C7' H7'B 108.1
C6' C7' H7'A 109.5
C6' C7' H7'B 109.5
C5' C6' C7' 114.50(15)
C5' C6' H6'A 108.6
C5' C6' H6'B 108.6
C7' C6' H6'A 108.6
C7' C6' H6'B 108.6
H6'A C6' H6'B 107.6
C10 C010 H01A 109.5
C10 C010 H01B 109.5
C10 C010 H01C 109.5
H01A C010 H01B 109.5
H01A C010 H01C 109.5
H01B C010 H01C 109.5
C4' C18' H18A 109.5
C4' C18' H18B 109.5
C4' C18' H18C 109.5
H18A C18' H18B 109.5
H18A C18' H18C 109.5
H18B C18' H18C 109.5
C11' C12' H12A 108.7
C11' C12' H12B 108.7
C11' C12' C13' 114.34(17)
H12A C12' H12B 107.6
C13' C12' H12A 108.7
C13' C12' H12B 108.7
C12' C13' C14' 109.40(15)
C12' C13' C17' 110.06(17)
C15' C13' C14' 111.95(17)
C15' C13' C12' 107.06(18)
C15' C13' C17' 108.08(18)
C17' C13' C14' 110.23(18)
C15 C17 H17A 109.5
C15 C17 H17B 109.5
C15 C17 H17C 109.5
H17A C17 H17B 109.5
H17A C17 H17C 109.5
H17B C17 H17C 109.5
C9' C015 H01D 109.5
C9' C015 H01E 109.5
C9' C015 H01F 109.5
H01D C015 H01E 109.5
H01D C015 H01F 109.5
H01E C015 H01F 109.5
C4 C016 H01G 109.5
C4 C016 H01H 109.5
C4 C016 H01I 109.5
H01G C016 H01H 109.5
H01G C016 H01I 109.5
H01H C016 H01I 109.5
C13' C15' H15' 115.7
C16' C15' C13' 128.5(2)
C16' C15' H15' 115.7
C4 C018 H01J 109.5
C4 C018 H01K 109.5
C4 C018 H01L 109.5
H01J C018 H01K 109.5
H01J C018 H01L 109.5
H01K C018 H01L 109.5
C15' C16' H16A 120.8(17)
C15' C16' H16B 123.2(15)
H16A C16' H16B 116(2)
C13' C17' H17D 109.5
C13' C17' H17E 109.5
C13' C17' H17F 109.5
H17D C17' H17E 109.5
H17D C17' H17F 109.5
H17E C17' H17F 109.5

loop_
_geom_bond_atom_site_label_1
_geom_bond_atom_site_label_2
_geom_bond_distance
O5 C12 1.456(2)
O5 C16 1.358(2)
O4 C12 1.407(2)
O4 C2' 1.403(2)
O2 C8 1.4473(19)
O2 C14 1.457(2)
O3 H3 0.8200
O3 C3' 1.369(2)
O1 C11 1.415(2)
O1 H1 0.86(3)
O6 C16 1.206(2)
O1W H1WA 0.87(4)
O1W H1WB 0.90(4)
C13 C12 1.510(2)
C13 C14 1.460(2)
C13 C15 1.329(3)
C7 H7A 0.9700
C7 H7B 0.9700
C7 C8 1.502(2)
C7 C6 1.527(2)
C12 C11 1.555(2)
C3' C2' 1.397(2)
C3' C4' 1.393(2)
C2' C1' 1.381(3)
C5 H5 0.9800
C5 C10 1.564(2)
C5 C6 1.532(2)
C5 C4 1.561(2)
C8 C14 1.480(2)
C8 C9 1.521(2)
C14 H14 0.9800
C10 C9 1.580(2)
C10 C1 1.538(2)
C10 C010 1.543(2)
C1' H1' 0.9300
C1' C10' 1.396(2)
C16 C15 1.487(2)
C8' H8' 0.9800
C8' C14' 1.527(3)
C8' C9' 1.547(2)
C8' C7' 1.524(2)
C9 H9 0.9800
C9 C11 1.557(2)
C11 H11 0.9800
C4' C5' 1.411(3)
C4' C18' 1.512(3)
C15 C17 1.495(2)
C10' C9' 1.524(3)
C10' C5' 1.406(2)
C6 H6A 0.9700
C6 H6B 0.9700
C3 H3A 0.9700
C3 H3B 0.9700
C3 C4 1.537(2)
C3 C2 1.523(3)
C4 C016 1.536(3)
C4 C018 1.543(3)
C1 H1A 0.9700
C1 H1B 0.9700
C1 C2 1.524(2)
C14' H14A 0.9700
C14' H14B 0.9700
C14' C13' 1.544(3)
C11' H11A 0.9700
C11' H11B 0.9700
C11' C9' 1.543(2)
C11' C12' 1.533(3)
C9' C015 1.549(2)
C5' C6' 1.519(2)
C2 H2A 0.9700
C2 H2B 0.9700
C7' H7'A 0.9700
C7' H7'B 0.9700
C7' C6' 1.526(3)
C6' H6'A 0.9700
C6' H6'B 0.9700
C010 H01A 0.9600
C010 H01B 0.9600
C010 H01C 0.9600
C18' H18A 0.9600
C18' H18B 0.9600
C18' H18C 0.9600
C12' H12A 0.9700
C12' H12B 0.9700
C12' C13' 1.540(3)
C13' C15' 1.511(3)
C13' C17' 1.542(3)
C17 H17A 0.9600
C17 H17B 0.9600
C17 H17C 0.9600
C015 H01D 0.9600
C015 H01E 0.9600
C015 H01F 0.9600
C016 H01G 0.9600
C016 H01H 0.9600
C016 H01I 0.9600
C15' H15' 0.9300
C15' C16' 1.309(3)
C018 H01J 0.9600
C018 H01K 0.9600
C018 H01L 0.9600
C16' H16A 0.90(3)
C16' H16B 0.98(3)
C17' H17D 0.9600
C17' H17E 0.9600
C17' H17F 0.9600

loop_
_geom_torsion_atom_site_label_1
_geom_torsion_atom_site_label_2
_geom_torsion_atom_site_label_3
_geom_torsion_atom_site_label_4
_geom_torsion
O5 C12 C11 O1 -96.90(15)
O5 C12 C11 C9 138.86(14)
O5 C16 C15 C13 -0.20(19)
O5 C16 C15 C17 177.01(16)
O4 C12 C11 O1 21.23(18)
O4 C12 C11 C9 -103.01(15)
O4 C2' C1' C10' 175.73(15)
O2 C8 C14 C13 -101.75(15)
O2 C8 C9 C10 169.75(14)
O2 C8 C9 C11 40.8(2)
O3 C3' C2' O4 6.0(2)
O3 C3' C2' C1' 178.88(14)
O3 C3' C4' C5' 177.46(15)
O3 C3' C4' C18' -3.0(2)
O6 C16 C15 C13 -177.93(18)
O6 C16 C15 C17 -0.7(3)
C13 C12 C11 O1 149.46(14)
C13 C12 C11 C9 25.2(2)
C7 C8 C14 O2 -99.24(16)
C7 C8 C14 C13 159.01(15)
C7 C8 C9 C10 -54.42(19)
C7 C8 C9 C11 176.65(14)
C12 O5 C16 O6 -178.04(16)
C12 O5 C16 C15 4.06(18)
C12 O4 C2' C3' -118.28(16)
C12 O4 C2' C1' 69.0(2)
C12 C13 C14 O2 -29.7(2)
C12 C13 C14 C8 35.7(2)
C12 C13 C15 C16 -3.63(18)
C12 C13 C15 C17 179.50(18)
C3' C2' C1' C10' 3.3(3)
C3' C4' C5' C10' 4.1(2)
C3' C4' C5' C6' -177.03(15)
C2' O4 C12 O5 -59.37(17)
C2' O4 C12 C13 55.4(2)
C2' O4 C12 C11 -177.11(13)
C2' C3' C4' C5' -3.7(2)
C2' C3' C4' C18' 175.88(16)
C2' C1' C10' C9' 174.33(15)
C2' C1' C10' C5' -2.8(2)
C5 C10 C9 C8 57.47(17)
C5 C10 C9 C11 -171.45(13)
C5 C10 C1 C2 -54.34(19)
C8 O2 C14 C13 108.04(15)
C8 C7 C6 C5 -51.5(2)
C8 C9 C11 O1 -114.75(15)
C8 C9 C11 C12 11.8(2)
C14 O2 C8 C7 112.21(16)
C14 O2 C8 C9 -110.24(16)
C14 C13 C12 O5 -167.76(13)
C14 C13 C12 O4 74.14(19)
C14 C13 C12 C11 -51.0(2)
C14 C13 C15 C16 168.83(17)
C14 C13 C15 C17 -8.0(3)
C14 C8 C9 C10 100.50(17)
C14 C8 C9 C11 -28.4(2)
C10 C5 C6 C7 59.11(19)
C10 C5 C4 C3 -47.2(2)
C10 C5 C4 C016 -163.51(15)
C10 C5 C4 C018 76.71(19)
C10 C9 C11 O1 118.10(14)
C10 C9 C11 C12 -115.31(15)
C10 C1 C2 C3 60.3(2)
C1' C10' C9' C8' 158.55(15)
C1' C10' C9' C11' 41.0(2)
C1' C10' C9' C015 -78.40(18)
C1' C10' C5' C4' -0.9(2)
C1' C10' C5' C6' -179.70(15)
C16 O5 C12 O4 116.03(14)
C16 O5 C12 C13 -5.87(16)
C16 O5 C12 C11 -126.06(14)
C8' C14' C13' C12' -49.4(2)
C8' C14' C13' C15' -167.94(17)
C8' C14' C13' C17' 71.7(2)
C8' C7' C6' C5' 40.7(2)
C9 C8 C14 O2 106.72(16)
C9 C8 C14 C13 5.0(2)
C9 C10 C1 C2 -170.43(15)
C4' C3' C2' O4 -172.82(14)
C4' C3' C2' C1' 0.1(3)
C4' C5' C6' C7' 169.99(15)
C15 C13 C12 O5 5.89(17)
C15 C13 C12 O4 -112.22(16)
C15 C13 C12 C11 122.65(16)
C15 C13 C14 O2 158.24(16)
C15 C13 C14 C8 -136.33(18)
C10' C5' C6' C7' -11.2(2)
C6 C7 C8 O2 -170.19(14)
C6 C7 C8 C14 -103.82(17)
C6 C7 C8 C9 51.3(2)
C6 C5 C10 C9 -62.07(17)
C6 C5 C10 C1 -179.29(14)
C6 C5 C10 C010 58.70(18)
C6 C5 C4 C3 -178.13(15)
C6 C5 C4 C016 65.58(19)
C6 C5 C4 C018 -54.2(2)
C4 C5 C10 C9 166.20(14)
C4 C5 C10 C1 48.98(19)
C4 C5 C10 C010 -73.03(18)
C4 C5 C6 C7 -167.22(15)
C4 C3 C2 C1 -58.1(2)
C1 C10 C9 C8 174.44(14)
C1 C10 C9 C11 -54.47(18)
C14' C8' C9' C10' -179.66(14)
C14' C8' C9' C11' -58.96(19)
C14' C8' C9' C015 60.87(19)
C14' C8' C7' C6' 170.10(15)
C14' C13' C15' C16' -5.2(3)
C11' C12' C13' C14' 48.5(2)
C11' C12' C13' C15' 169.97(16)
C11' C12' C13' C17' -72.8(2)
C9' C8' C14' C13' 57.5(2)
C9' C8' C7' C6' -63.6(2)
C9' C10' C5' C4' -177.92(15)
C9' C10' C5' C6' 3.3(2)
C9' C11' C12' C13' -55.5(2)
C5' C10' C9' C8' -24.4(2)
C5' C10' C9' C11' -141.96(16)
C5' C10' C9' C015 98.64(18)
C2 C3 C4 C5 50.5(2)
C2 C3 C4 C016 168.28(16)
C2 C3 C4 C018 -75.85(19)
C7' C8' C14' C13' -177.13(15)
C7' C8' C9' C10' 53.9(2)
C7' C8' C9' C11' 174.63(17)
C7' C8' C9' C015 -65.5(2)
C010 C10 C9 C8 -66.25(17)
C010 C10 C9 C11 64.84(17)
C010 C10 C1 C2 70.38(19)
C18' C4' C5' C10' -175.45(16)
C18' C4' C5' C6' 3.4(2)
C12' C11' C9' C8' 57.8(2)
C12' C11' C9' C10' 177.27(15)
C12' C11' C9' C015 -64.5(2)
C12' C13' C15' C16' -125.1(2)
C17' C13' C15' C16' 116.4(2)
